data_7023901
loop_
_publ_author_name
'Scott, Hayley S.'
'Ross, Tamsyn M.'
'Chilton, Nicholas F.'
'Gass, Ian A.'
'Moubaraki, Boujemaa'
'Chastanet, Guillaume'
'Paradis, Nicolas'
'L\`etard, Jean-Fran\,cois'
'Vignesh, Kuduva R.'
'Rajaraman, Gopalan'
'Batten, Stuart R.'
'Murray, Keith S.'

_publ_section_title
;
 Crown-linked dipyridylamino-triazine ligands and their spin-crossover
 iron(ii) derivatives: magnetism, photomagnetism and cooperativity.
;
_journal_issue 47
_journal_name_full 'Dalton transactions (Cambridge, England : 2003)'
_journal_page_first 16494
_journal_page_last 16509
_journal_paper_doi 10.1039/c3dt51839f
_journal_volume 42
_journal_year 2013
_chemical_formula_moiety
;
C36 H36 Cl2 Fe N16 S2
;
_chemical_formula_sum 'C36 H36 Cl2 Fe N16 S2'
_chemical_formula_weight 883.68
_chemical_name_systematic
;
?
;
_space_group_IT_number 14
_symmetry_cell_setting monoclinic
_symmetry_space_group_name_Hall '-P 2yn'
_symmetry_space_group_name_H-M 'P 1 21/n 1'
_atom_sites_solution_hydrogens geom
_atom_sites_solution_primary direct
_atom_sites_solution_secondary difmap
_audit_creation_method SHELXL-97
_cell_angle_alpha 90.00
_cell_angle_beta 105.50(3)
_cell_angle_gamma 90.00
_cell_formula_units_Z 2
_cell_length_a 10.151(2)
_cell_length_b 16.530(3)
_cell_length_c 12.110(2)
_cell_measurement_reflns_used 3254
_cell_measurement_temperature 100(2)
_cell_measurement_theta_max 25.00
_cell_measurement_theta_min 2.14
_cell_volume 1958.1(7)
_computing_cell_refinement 'XDS (Kabsch, 1993)'
_computing_data_collection 'Blu-Ice (McPhillips et al, 2002)'
_computing_data_reduction 'XDS (Kabsch, 1993)'
_computing_molecular_graphics X-SEED
_computing_publication_material 'XCIF V6.12 (BrukerAXS, 2001).'
_computing_structure_refinement 'SHELXL-97 (Sheldrick, 1997)'
_computing_structure_solution 'SHELXS-97 (Sheldrick, 1990)'
_diffrn_ambient_temperature 100(2)
_diffrn_measured_fraction_theta_full 0.944
_diffrn_measured_fraction_theta_max 0.944
_diffrn_measurement_device_type 'ADSC Quantum 210r'
_diffrn_measurement_method 'scans in phi'
_diffrn_radiation_monochromator silicon
_diffrn_radiation_source 'Australian synchrotron MX1'
_diffrn_radiation_type synchrotron
_diffrn_radiation_wavelength 0.71071
_diffrn_reflns_av_R_equivalents 0.0386
_diffrn_reflns_av_sigmaI/netI 0.0198
_diffrn_reflns_limit_h_max 12
_diffrn_reflns_limit_h_min -12
_diffrn_reflns_limit_k_max 19
_diffrn_reflns_limit_k_min -19
_diffrn_reflns_limit_l_max 13
_diffrn_reflns_limit_l_min -13
_diffrn_reflns_number 24043
_diffrn_reflns_theta_full 25.00
_diffrn_reflns_theta_max 25.00
_diffrn_reflns_theta_min 2.14
_diffrn_standards_decay_% 0
_diffrn_standards_interval_count 0
_diffrn_standards_interval_time 0
_diffrn_standards_number 0
_exptl_absorpt_coefficient_mu 0.680
_exptl_absorpt_correction_T_max 0.934
_exptl_absorpt_correction_T_min 0.922
_exptl_absorpt_correction_type multi-scan
_exptl_absorpt_process_details SADABS
_exptl_crystal_colour yellow
_exptl_crystal_density_diffrn 1.499
_exptl_crystal_density_method 'not measured'
_exptl_crystal_description block
_exptl_crystal_F_000 912
_exptl_crystal_size_max 0.2
_exptl_crystal_size_mid 0.1
_exptl_crystal_size_min 0.1
_refine_diff_density_max 0.814
_refine_diff_density_min -0.734
_refine_diff_density_rms 0.119
_refine_ls_extinction_method none
_refine_ls_goodness_of_fit_ref 1.161
_refine_ls_hydrogen_treatment constr
_refine_ls_matrix_type full
_refine_ls_number_parameters 261
_refine_ls_number_reflns 3254
_refine_ls_number_restraints 0
_refine_ls_restrained_S_all 1.161
_refine_ls_R_factor_all 0.0668
_refine_ls_R_factor_gt 0.0645
_refine_ls_shift/su_max 0.000
_refine_ls_shift/su_mean 0.000
_refine_ls_structure_factor_coef Fsqd
_refine_ls_weighting_details 'calc w=1/[\s^2^(Fo^2^)+(0.0768P)^2^+11.3116P] where P=(Fo^2^+2Fc^2^)/3'
_refine_ls_weighting_scheme calc
_refine_ls_wR_factor_gt 0.1923
_refine_ls_wR_factor_ref 0.1936
_reflns_number_gt 3062
_reflns_number_total 3254
_reflns_threshold_expression >2sigma(I)
_cod_data_source_file c3dt51839f.txt
_cod_data_source_block hs001a
_cod_depositor_comments
;
The following automatic conversions were performed:

'_symmetry_cell_setting' value 'Monoclinic' changed to 'monoclinic'
according to /home/saulius/struct/CIF-dictionaries/cif_core.dic
dictionary named 'cif_core.dic' version 2.4.2 from 2011-04-26.

Automatic conversion script
Id: cif_fix_values 1891 2012-01-12 08:04:46Z andrius 
;
_cod_original_sg_symbol_H-M P21/n
_cod_database_code 7023901

loop_
_symmetry_equiv_pos_as_xyz
'x, y, z'
'-x+1/2, y+1/2, -z+1/2'
'-x, -y, -z'
'x-1/2, -y-1/2, z-1/2'

loop_
_atom_site_label
_atom_site_type_symbol
_atom_site_fract_x
_atom_site_fract_y
_atom_site_fract_z
_atom_site_U_iso_or_equiv
_atom_site_adp_type
_atom_site_occupancy
_atom_site_symmetry_multiplicity
_atom_site_calc_flag
_atom_site_refinement_flags
Fe1 Fe 0.0000 0.0000 0.5000 0.0196(3) Uani 1 2 d S
Cl1 Cl 0.26182(13) -0.21542(7) 0.09799(11) 0.0268(3) Uani 1 1 d .
S1 S 0.29410(14) -0.23224(8) 0.48637(12) 0.0301(4) Uani 1 1 d .
N1 N 0.1356(5) -0.0963(3) 0.5034(4) 0.0272(10) Uani 1 1 d .
N2 N -0.0170(4) 0.0247(2) 0.3156(4) 0.0212(9) Uani 1 1 d .
N3 N -0.1783(4) -0.0787(2) 0.4285(4) 0.0227(9) Uani 1 1 d .
N4 N -0.0845(4) -0.1112(2) 0.2765(4) 0.0213(9) Uani 1 1 d .
N5 N 0.0772(4) -0.1618(2) 0.1916(4) 0.0213(9) Uani 1 1 d .
N6 N -0.0446(4) -0.2479(2) 0.2881(4) 0.0227(9) Uani 1 1 d .
N7 N 0.1153(5) -0.3043(2) 0.1953(4) 0.0247(9) Uani 1 1 d .
N8 N -0.0116(5) -0.3859(2) 0.2834(4) 0.0279(10) Uani 1 1 d .
C1 C 0.2024(5) -0.1527(3) 0.4966(4) 0.0219(11) Uani 1 1 d .
C2 C -0.0005(5) 0.0999(3) 0.2779(5) 0.0246(11) Uani 1 1 d .
H2 H 0.0296 0.1416 0.3328 0.030 Uiso 1 1 calc R
C3 C -0.0253(6) 0.1189(3) 0.1639(5) 0.0287(12) Uani 1 1 d .
H3 H -0.0089 0.1721 0.1411 0.034 Uiso 1 1 calc R
C4 C -0.0743(6) 0.0600(3) 0.0827(5) 0.0260(11) Uani 1 1 d .
H4 H -0.0940 0.0722 0.0033 0.031 Uiso 1 1 calc R
C5 C -0.0941(5) -0.0172(3) 0.1192(5) 0.0244(11) Uani 1 1 d .
H5 H -0.1290 -0.0590 0.0655 0.029 Uiso 1 1 calc R
C6 C -0.0620(5) -0.0321(3) 0.2356(4) 0.0205(10) Uani 1 1 d .
C7 C -0.1919(5) -0.1202(3) 0.3302(5) 0.0222(11) Uani 1 1 d .
C8 C -0.3085(5) -0.1637(3) 0.2776(5) 0.0278(12) Uani 1 1 d .
H8 H -0.3149 -0.1918 0.2079 0.033 Uiso 1 1 calc R
C9 C -0.4153(5) -0.1656(3) 0.3283(5) 0.0298(12) Uani 1 1 d .
H9 H -0.4963 -0.1950 0.2942 0.036 Uiso 1 1 calc R
C10 C -0.4022(6) -0.1235(3) 0.4305(5) 0.0295(12) Uani 1 1 d .
H10 H -0.4740 -0.1235 0.4673 0.035 Uiso 1 1 calc R
C11 C -0.2829(5) -0.0820(3) 0.4767(5) 0.0270(11) Uani 1 1 d .
H11 H -0.2738 -0.0541 0.5469 0.032 Uiso 1 1 calc R
C12 C -0.0145(5) -0.1774(3) 0.2506(4) 0.0199(10) Uani 1 1 d .
C13 C 0.1367(5) -0.2290(3) 0.1712(4) 0.0230(11) Uani 1 1 d .
C14 C 0.0201(5) -0.3106(3) 0.2553(4) 0.0226(10) Uani 1 1 d .
C17 C -0.0956(6) -0.3977(3) 0.3620(5) 0.0337(13) Uani 1 1 d .
H17A H -0.1367 -0.4524 0.3506 0.040 Uiso 1 1 calc R
H17B H -0.1709 -0.3576 0.3450 0.040 Uiso 1 1 calc R
C18 C -0.0131(7) -0.3884(4) 0.4861(6) 0.0414(15) Uani 1 1 d .
H18A H 0.0662 -0.4246 0.5013 0.062 Uiso 1 1 calc R
H18B H -0.0704 -0.4025 0.5368 0.062 Uiso 1 1 calc R
H18C H 0.0181 -0.3323 0.5001 0.062 Uiso 1 1 calc R
C15 C 0.0450(6) -0.4562(3) 0.2391(6) 0.0344(13) Uani 1 1 d .
H15A H 0.0475 -0.4449 0.1594 0.041 Uiso 1 1 calc R
H15B H -0.0165 -0.5030 0.2370 0.041 Uiso 1 1 calc R
C16 C 0.1863(7) -0.4784(4) 0.3088(7) 0.0454(16) Uani 1 1 d .
H16A H 0.2484 -0.4328 0.3098 0.068 Uiso 1 1 calc R
H16B H 0.2184 -0.5257 0.2746 0.068 Uiso 1 1 calc R
H16C H 0.1843 -0.4911 0.3873 0.068 Uiso 1 1 calc R

loop_
_atom_site_aniso_label
_atom_site_aniso_U_11
_atom_site_aniso_U_22
_atom_site_aniso_U_33
_atom_site_aniso_U_23
_atom_site_aniso_U_13
_atom_site_aniso_U_12
Fe1 0.0298(6) 0.0088(5) 0.0192(6) -0.0015(3) 0.0048(4) -0.0014(4)
Cl1 0.0336(7) 0.0192(6) 0.0277(8) 0.0032(5) 0.0086(5) 0.0027(5)
S1 0.0306(7) 0.0267(7) 0.0304(8) 0.0006(5) 0.0038(6) 0.0073(5)
N1 0.036(2) 0.021(2) 0.024(3) -0.0016(17) 0.0065(19) -0.001(2)
N2 0.033(2) 0.0083(18) 0.022(2) 0.0012(15) 0.0061(18) -0.0019(16)
N3 0.032(2) 0.0096(19) 0.025(2) -0.0004(16) 0.0044(18) -0.0009(16)
N4 0.035(2) 0.0066(18) 0.020(2) -0.0016(15) 0.0046(17) -0.0006(16)
N5 0.031(2) 0.0093(19) 0.021(2) -0.0009(15) 0.0027(17) -0.0001(16)
N6 0.035(2) 0.0082(19) 0.023(2) 0.0002(15) 0.0035(18) 0.0009(16)
N7 0.038(2) 0.013(2) 0.022(3) 0.0022(16) 0.0056(18) 0.0036(17)
N8 0.041(3) 0.010(2) 0.034(3) -0.0015(17) 0.013(2) -0.0009(18)
C1 0.026(2) 0.022(3) 0.015(3) 0.0006(19) 0.0011(19) -0.003(2)
C2 0.037(3) 0.010(2) 0.027(3) 0.0009(19) 0.008(2) 0.000(2)
C3 0.044(3) 0.012(2) 0.033(3) 0.004(2) 0.016(2) 0.001(2)
C4 0.041(3) 0.015(2) 0.023(3) 0.007(2) 0.012(2) 0.009(2)
C5 0.037(3) 0.017(2) 0.019(3) -0.0002(19) 0.007(2) 0.003(2)
C6 0.033(3) 0.005(2) 0.024(3) 0.0028(18) 0.008(2) 0.0024(18)
C7 0.033(3) 0.005(2) 0.027(3) 0.0033(18) 0.005(2) 0.0002(18)
C8 0.037(3) 0.014(2) 0.027(3) 0.003(2) -0.002(2) 0.002(2)
C9 0.031(3) 0.017(2) 0.037(3) 0.010(2) 0.001(2) -0.003(2)
C10 0.035(3) 0.021(3) 0.033(3) 0.011(2) 0.009(2) 0.000(2)
C11 0.035(3) 0.022(3) 0.024(3) 0.002(2) 0.009(2) -0.001(2)
C12 0.029(2) 0.012(2) 0.015(3) -0.0019(17) -0.0015(19) -0.0018(18)
C13 0.031(3) 0.016(2) 0.018(3) 0.0020(18) 0.000(2) 0.0002(19)
C14 0.034(3) 0.014(2) 0.019(3) 0.0005(18) 0.006(2) -0.001(2)
C17 0.045(3) 0.012(2) 0.049(4) 0.005(2) 0.021(3) -0.003(2)
C18 0.059(4) 0.025(3) 0.049(4) 0.007(3) 0.030(3) 0.006(3)
C15 0.050(3) 0.014(3) 0.042(4) -0.004(2) 0.018(3) -0.001(2)
C16 0.048(4) 0.031(3) 0.063(5) 0.015(3) 0.024(3) 0.009(3)

loop_
_atom_type_symbol
_atom_type_description
_atom_type_scat_dispersion_real
_atom_type_scat_dispersion_imag
_atom_type_scat_source
C C 0.0033 0.0016 'International Tables Vol C Tables 4.2.6.8 and 6.1.1.4'
H H 0.0000 0.0000 'International Tables Vol C Tables 4.2.6.8 and 6.1.1.4'
N N 0.0061 0.0033 'International Tables Vol C Tables 4.2.6.8 and 6.1.1.4'
S S 0.1246 0.1234 'International Tables Vol C Tables 4.2.6.8 and 6.1.1.4'
Cl Cl 0.1484 0.1585 'International Tables Vol C Tables 4.2.6.8 and 6.1.1.4'
Fe Fe 0.3463 0.8444 'International Tables Vol C Tables 4.2.6.8 and 6.1.1.4'

loop_
_geom_angle_atom_site_label_1
_geom_angle_atom_site_label_2
_geom_angle_atom_site_label_3
_geom_angle
_geom_angle_site_symmetry_1
_geom_angle_site_symmetry_3
N1 Fe1 N1 180.000(1) 3_556 .
N1 Fe1 N3 88.55(16) 3_556 .
N1 Fe1 N3 91.45(16) . .
N1 Fe1 N3 91.45(16) 3_556 3_556
N1 Fe1 N3 88.55(16) . 3_556
N3 Fe1 N3 180.00(16) . 3_556
N1 Fe1 N2 88.09(16) 3_556 .
N1 Fe1 N2 91.91(16) . .
N3 Fe1 N2 83.07(16) . .
N3 Fe1 N2 96.93(16) 3_556 .
N1 Fe1 N2 91.91(16) 3_556 3_556
N1 Fe1 N2 88.09(16) . 3_556
N3 Fe1 N2 96.93(16) . 3_556
N3 Fe1 N2 83.07(16) 3_556 3_556
N2 Fe1 N2 180.000(1) . 3_556
C1 N1 Fe1 173.8(4) . .
C6 N2 C2 116.7(4) . .
C6 N2 Fe1 121.0(3) . .
C2 N2 Fe1 121.6(3) . .
C11 N3 C7 117.2(4) . .
C11 N3 Fe1 120.9(3) . .
C7 N3 Fe1 121.7(3) . .
C12 N4 C7 121.7(4) . .
C12 N4 C6 120.1(4) . .
C7 N4 C6 117.7(4) . .
C13 N5 C12 110.8(4) . .
C12 N6 C14 113.9(4) . .
C13 N7 C14 112.1(4) . .
C14 N8 C17 120.7(4) . .
C14 N8 C15 119.8(5) . .
C17 N8 C15 119.5(4) . .
N1 C1 S1 179.3(5) . .
N2 C2 C3 123.1(5) . .
N2 C2 H2 118.5 . .
C3 C2 H2 118.5 . .
C2 C3 C4 119.4(5) . .
C2 C3 H3 120.3 . .
C4 C3 H3 120.3 . .
C3 C4 C5 118.6(5) . .
C3 C4 H4 120.7 . .
C5 C4 H4 120.7 . .
C6 C5 C4 118.4(5) . .
C6 C5 H5 120.8 . .
C4 C5 H5 120.8 . .
N2 C6 C5 123.7(4) . .
N2 C6 N4 116.3(4) . .
C5 C6 N4 119.8(4) . .
N3 C7 C8 122.9(5) . .
N3 C7 N4 116.2(4) . .
C8 C7 N4 120.6(5) . .
C9 C8 C7 118.8(5) . .
C9 C8 H8 120.6 . .
C7 C8 H8 120.6 . .
C8 C9 C10 118.9(5) . .
C8 C9 H9 120.5 . .
C10 C9 H9 120.5 . .
C11 C10 C9 118.3(5) . .
C11 C10 H10 120.8 . .
C9 C10 H10 120.8 . .
N3 C11 C10 123.8(5) . .
N3 C11 H11 118.1 . .
C10 C11 H11 118.1 . .
N6 C12 N5 127.8(4) . .
N6 C12 N4 116.1(4) . .
N5 C12 N4 116.1(4) . .
N7 C13 N5 130.4(5) . .
N7 C13 Cl1 114.9(4) . .
N5 C13 Cl1 114.7(4) . .
N6 C14 N8 118.0(5) . .
N6 C14 N7 124.8(4) . .
N8 C14 N7 117.2(4) . .
N8 C17 C18 111.7(5) . .
N8 C17 H17A 109.3 . .
C18 C17 H17A 109.3 . .
N8 C17 H17B 109.3 . .
C18 C17 H17B 109.3 . .
H17A C17 H17B 107.9 . .
C17 C18 H18A 109.5 . .
C17 C18 H18B 109.5 . .
H18A C18 H18B 109.5 . .
C17 C18 H18C 109.5 . .
H18A C18 H18C 109.5 . .
H18B C18 H18C 109.5 . .
N8 C15 C16 113.4(5) . .
N8 C15 H15A 108.9 . .
C16 C15 H15A 108.9 . .
N8 C15 H15B 108.9 . .
C16 C15 H15B 108.9 . .
H15A C15 H15B 107.7 . .
C15 C16 H16A 109.5 . .
C15 C16 H16B 109.5 . .
H16A C16 H16B 109.5 . .
C15 C16 H16C 109.5 . .
H16A C16 H16C 109.5 . .
H16B C16 H16C 109.5 . .

loop_
_geom_bond_atom_site_label_1
_geom_bond_atom_site_label_2
_geom_bond_distance
_geom_bond_site_symmetry_2
Fe1 N1 2.097(4) 3_556
Fe1 N1 2.097(4) .
Fe1 N3 2.210(4) .
Fe1 N3 2.210(4) 3_556
Fe1 N2 2.231(4) .
Fe1 N2 2.231(4) 3_556
Cl1 C13 1.747(5) .
S1 C1 1.635(5) .
N1 C1 1.169(7) .
N2 C6 1.339(6) .
N2 C2 1.350(6) .
N3 C11 1.342(7) .
N3 C7 1.347(7) .
N4 C12 1.386(6) .
N4 C7 1.419(7) .
N4 C6 1.438(6) .
N5 C13 1.319(6) .
N5 C12 1.341(7) .
N6 C12 1.316(6) .
N6 C14 1.343(6) .
N7 C13 1.309(6) .
N7 C14 1.360(7) .
N8 C14 1.351(6) .
N8 C17 1.451(7) .
N8 C15 1.461(7) .
C2 C3 1.371(8) .
C2 H2 0.9500 .
C3 C4 1.379(8) .
C3 H3 0.9500 .
C4 C5 1.383(7) .
C4 H4 0.9500 .
C5 C6 1.381(8) .
C5 H5 0.9500 .
C7 C8 1.387(7) .
C8 C9 1.382(8) .
C8 H8 0.9500 .
C9 C10 1.395(8) .
C9 H9 0.9500 .
C10 C11 1.374(8) .
C10 H10 0.9500 .
C11 H11 0.9500 .
C17 C18 1.520(10) .
C17 H17A 0.9900 .
C17 H17B 0.9900 .
C18 H18A 0.9800 .
C18 H18B 0.9800 .
C18 H18C 0.9800 .
C15 C16 1.503(9) .
C15 H15A 0.9900 .
C15 H15B 0.9900 .
C16 H16A 0.9800 .
C16 H16B 0.9800 .
C16 H16C 0.9800 .
